data_7719672
loop_
_publ_author_name
'Moore, Jewelianna M.'
'Vaught, Brennan M.'
'Miller, Tabitha J.'
'Nunn, George'
'Elford, Lindsey S.'
'Gullett, Kelly L.'
'Walton, Paul H.'
'Fout, Alison R.'

_publ_section_title
;
 Exploring early transition metal coordination: a synthetic and
 computational study of tripodal ligand complexes.
;
_journal_issue 43
_journal_name_full 'Dalton transactions (Cambridge, England : 2003)'
_journal_page_first 16177
_journal_page_last 16182
_journal_paper_doi 10.1039/d5dt01888a
_journal_volume 54
_journal_year 2025
_chemical_formula_moiety 'C36 H48 N7 V'
_chemical_formula_sum 'C36 H48 N7 V'
_chemical_formula_weight 629.75
_space_group_crystal_system monoclinic
_space_group_IT_number 14
_space_group_name_Hall '-P 2yn'
_space_group_name_H-M_alt 'P 1 21/n 1'
_atom_sites_solution_hydrogens geom
_atom_sites_solution_primary dual
_audit_creation_date 2025-06-06
_audit_creation_method
; 
Olex2 1.5 
(compiled 2023.03.06 svn.rbb2c1857 for OlexSys, GUI svn.r6748) 
;
_audit_update_record
;
2025-08-07 deposited with the CCDC.	2025-09-30 downloaded from the CCDC.
;
_cell_angle_alpha 90
_cell_angle_beta 95.455(4)
_cell_angle_gamma 90
_cell_formula_units_Z 4
_cell_length_a 10.5749(9)
_cell_length_b 20.9201(15)
_cell_length_c 14.2707(11)
_cell_measurement_reflns_used 17464
_cell_measurement_temperature 100.15
_cell_measurement_theta_max 46.722
_cell_measurement_theta_min 4.592
_cell_volume 3142.8(4)
_computing_cell_refinement 'SAINT v8.34A (Bruker, 2013)'
_computing_data_reduction 'SAINT v8.34A (Bruker, 2013)'
_computing_molecular_graphics 'Olex2 1.5 (Dolomanov et al., 2009)'
_computing_publication_material 'Olex2 1.5 (Dolomanov et al., 2009)'
_computing_structure_refinement 'SHELXL 2018/3 (Sheldrick, 2015)'
_computing_structure_solution 'XT  (Sheldrick, 2015)'
_diffrn_ambient_temperature 100.15
_diffrn_detector 'Bruker APEX2 area detector'
_diffrn_detector_area_resol_mean 7.9
_diffrn_detector_type 'CCD area detector'
_diffrn_measured_fraction_theta_full 0.999
_diffrn_measured_fraction_theta_max 0.995
_diffrn_measurement_device 'three-circle diffractometer'
_diffrn_measurement_device_type 'Bruker SMART APEX2 area detector'
_diffrn_measurement_method '\w and \f scans'
_diffrn_radiation_monochromator 'mirror optics'
_diffrn_radiation_probe x-ray
_diffrn_radiation_type MoK\a
_diffrn_radiation_wavelength 0.71073
_diffrn_reflns_av_R_equivalents 0.1118
_diffrn_reflns_av_unetI/netI 0.0872
_diffrn_reflns_Laue_measured_fraction_full 0.999
_diffrn_reflns_Laue_measured_fraction_max 0.995
_diffrn_reflns_limit_h_max 11
_diffrn_reflns_limit_h_min -12
_diffrn_reflns_limit_k_max 25
_diffrn_reflns_limit_k_min -25
_diffrn_reflns_limit_l_max 17
_diffrn_reflns_limit_l_min -16
_diffrn_reflns_number 33485
_diffrn_reflns_point_group_measured_fraction_full 0.999
_diffrn_reflns_point_group_measured_fraction_max 0.995
_diffrn_reflns_theta_full 25.242
_diffrn_reflns_theta_max 25.406
_diffrn_reflns_theta_min 2.166
_diffrn_source 'microfocus sealed X-ray tube'
_diffrn_source_current 40.0
_diffrn_source_power 2.0
_diffrn_source_type 'Incoatec I\ms'
_diffrn_source_voltage 50.0
_exptl_absorpt_coefficient_mu 0.354
_exptl_absorpt_correction_T_max 1.0000
_exptl_absorpt_correction_T_min 0.7815
_exptl_absorpt_correction_type numerical
_exptl_absorpt_process_details
;
SADABS-2014/4 (Bruker,2014/4) was used for absorption correction.
wR2(int) was 0.1013 before and 0.0743 after correction.
The Ratio of minimum to maximum transmission is 0.7815.
The \l/2 correction factor is Not present.
;
_exptl_crystal_colour black
_exptl_crystal_colour_primary black
_exptl_crystal_density_diffrn 1.331
_exptl_crystal_description column
_exptl_crystal_F_000 1344
_exptl_crystal_size_max 0.205
_exptl_crystal_size_mid 0.085
_exptl_crystal_size_min 0.073
_refine_diff_density_max 0.767
_refine_diff_density_min -0.612
_refine_diff_density_rms 0.078
_refine_ls_extinction_method none
_refine_ls_goodness_of_fit_ref 1.020
_refine_ls_hydrogen_treatment constr
_refine_ls_matrix_type full
_refine_ls_number_parameters 397
_refine_ls_number_reflns 5772
_refine_ls_number_restraints 0
_refine_ls_restrained_S_all 1.020
_refine_ls_R_factor_all 0.0984
_refine_ls_R_factor_gt 0.0577
_refine_ls_shift/su_max 0.000
_refine_ls_shift/su_mean 0.000
_refine_ls_structure_factor_coef Fsqd
_refine_ls_weighting_details 'w=1/[\s^2^(Fo^2^)+(0.0588P)^2^+3.0640P] where P=(Fo^2^+2Fc^2^)/3'
_refine_ls_weighting_scheme calc
_refine_ls_wR_factor_gt 0.1250
_refine_ls_wR_factor_ref 0.1414
_reflns_Friedel_coverage 0.000
_reflns_number_gt 3947
_reflns_number_total 5772
_reflns_threshold_expression 'I > 2\s(I)'
_cod_data_source_file d5dt01888a2.cif
_cod_data_source_block cm73xsa
_cod_depositor_comments 'Adding full bibliography for 7719670--7719673.cif.'
_cod_database_code 7719672
_shelx_shelxl_version_number 2018/3
_shelx_space_group_comment
;
The symmetry employed for this shelxl refinement is uniquely defined
by the following loop, which should always be used as a source of
symmetry information in preference to the above space-group names.
They are only intended as comments.
;
_shelx_estimated_absorpt_t_max 0.975
_shelx_estimated_absorpt_t_min 0.931
_olex2_refinement_description
;
1. Fixed Uiso
 At 1.2 times of:
  All C(H) groups, All C(H,H) groups
2.a Ternary CH refined with riding coordinates:
 C31(H31), C51(H51), C71(H71)
2.b Secondary CH2 refined with riding coordinates:
 C21(H21A,H21B), C32(H32A,H32B), C33(H33A,H33B), C34(H34A,H34B), C35(H35A,
 H35B), C36(H36A,H36B), C41(H41A,H41B), C52(H52A,H52B), C53(H53A,H53B),
 C54(H54A,H54B), C55(H55A,H55B), C56(H56A,H56B), C61(H61A,H61B), C72(H72A,H72B),
  C73(H73A,H73B), C74(H74A,H74B), C75(H75A,H75B), C76(H76A,H76B)
2.c Aromatic/amide H refined with riding coordinates:
 C23(H23), C24(H24), C26(H26), C43(H43), C44(H44), C46(H46), C63(H63),
 C64(H64), C66(H66)
;
_olex2_submission_original_sample_id cm73
_olex2_submission_special_instructions 'No special instructions were received'

loop_
_space_group_symop_operation_xyz
'x, y, z'
'-x+1/2, y+1/2, -z+1/2'
'-x, -y, -z'
'x-1/2, -y-1/2, z-1/2'

loop_
_atom_site_label
_atom_site_type_symbol
_atom_site_fract_x
_atom_site_fract_y
_atom_site_fract_z
_atom_site_U_iso_or_equiv
_atom_site_adp_type
_atom_site_occupancy
_atom_site_site_symmetry_order
_atom_site_calc_flag
_atom_site_refinement_flags_posn
_atom_site_refinement_flags_adp
_atom_site_refinement_flags_occupancy
_atom_site_disorder_assembly
_atom_site_disorder_group
V1 V 0.20891(5) 0.22507(3) 0.03742(4) 0.01207(16) Uani 1 1 d . . . . .
N1 N 0.2038(3) 0.05813(14) 0.06151(19) 0.0166(6) Uani 1 1 d . . . . .
N2 N 0.0572(3) 0.17033(12) -0.00782(19) 0.0135(6) Uani 1 1 d . . . . .
N3 N 0.1401(3) 0.27369(13) -0.09173(19) 0.0140(6) Uani 1 1 d . . . . .
N4 N 0.3401(3) 0.16757(13) -0.01482(19) 0.0154(6) Uani 1 1 d . . . . .
N5 N 0.3823(3) 0.28458(13) 0.05633(19) 0.0155(6) Uani 1 1 d . . . . .
N6 N 0.2343(3) 0.17788(13) 0.16742(19) 0.0140(6) Uani 1 1 d . . . . .
N7 N 0.1235(2) 0.28922(13) 0.12835(18) 0.0138(6) Uani 1 1 d . . . . .
C21 C 0.0704(3) 0.06570(16) 0.0762(2) 0.0146(7) Uani 1 1 d . . . . .
H21A H 0.063711 0.080192 0.141608 0.017 Uiso 1 1 calc R U . . .
H21B H 0.027573 0.023688 0.068371 0.017 Uiso 1 1 calc R U . . .
C22 C 0.0032(3) 0.11270(16) 0.0094(2) 0.0133(7) Uani 1 1 d . . . . .
C23 C -0.1094(3) 0.10462(16) -0.0485(2) 0.0157(7) Uani 1 1 d . . . . .
H23 H -0.164730 0.068826 -0.049363 0.019 Uiso 1 1 calc R U . . .
C24 C -0.1254(3) 0.15924(16) -0.1050(2) 0.0153(7) Uani 1 1 d . . . . .
H24 H -0.193892 0.167971 -0.151284 0.018 Uiso 1 1 calc R U . . .
C25 C -0.0207(3) 0.19825(16) -0.0798(2) 0.0129(7) Uani 1 1 d . . . . .
C26 C 0.0289(3) 0.25220(16) -0.1230(2) 0.0148(7) Uani 1 1 d . . . . .
H26 H -0.018621 0.272580 -0.174480 0.018 Uiso 1 1 calc R U . . .
C31 C 0.2037(3) 0.32037(16) -0.1497(2) 0.0152(7) Uani 1 1 d . . . . .
H31 H 0.269083 0.343015 -0.106652 0.018 Uiso 1 1 calc R U . . .
C32 C 0.1165(4) 0.37120(17) -0.1963(3) 0.0259(9) Uani 1 1 d . . . . .
H32A H 0.072984 0.394115 -0.147831 0.031 Uiso 1 1 calc R U . . .
H32B H 0.050890 0.350755 -0.240598 0.031 Uiso 1 1 calc R U . . .
C33 C 0.1934(4) 0.41872(17) -0.2496(3) 0.0250(9) Uani 1 1 d . . . . .
H33A H 0.135412 0.450940 -0.281041 0.030 Uiso 1 1 calc R U . . .
H33B H 0.254613 0.441331 -0.204316 0.030 Uiso 1 1 calc R U . . .
C34 C 0.2646(4) 0.38527(17) -0.3223(2) 0.0221(8) Uani 1 1 d . . . . .
H34A H 0.316909 0.416797 -0.353096 0.026 Uiso 1 1 calc R U . . .
H34B H 0.203174 0.366380 -0.371205 0.026 Uiso 1 1 calc R U . . .
C35 C 0.3499(4) 0.33298(18) -0.2776(3) 0.0278(9) Uani 1 1 d . . . . .
H35A H 0.417759 0.352475 -0.234195 0.033 Uiso 1 1 calc R U . . .
H35B H 0.390666 0.309898 -0.327239 0.033 Uiso 1 1 calc R U . . .
C36 C 0.2741(4) 0.28553(17) -0.2230(3) 0.0237(9) Uani 1 1 d . . . . .
H36A H 0.212311 0.262563 -0.267360 0.028 Uiso 1 1 calc R U . . .
H36B H 0.332640 0.253598 -0.191336 0.028 Uiso 1 1 calc R U . . .
C41 C 0.2463(3) 0.05783(16) -0.0323(2) 0.0183(8) Uani 1 1 d . . . . .
H41A H 0.173398 0.067682 -0.078802 0.022 Uiso 1 1 calc R U . . .
H41B H 0.277291 0.014539 -0.046291 0.022 Uiso 1 1 calc R U . . .
C42 C 0.3505(3) 0.10554(17) -0.0425(2) 0.0174(8) Uani 1 1 d . . . . .
C43 C 0.4723(3) 0.09416(18) -0.0679(2) 0.0219(8) Uani 1 1 d . . . . .
H43 H 0.503094 0.055023 -0.090678 0.026 Uiso 1 1 calc R U . . .
C44 C 0.5412(3) 0.15121(18) -0.0536(2) 0.0212(8) Uani 1 1 d . . . . .
H44 H 0.627500 0.158156 -0.064024 0.025 Uiso 1 1 calc R U . . .
C45 C 0.4580(3) 0.19536(17) -0.0213(2) 0.0165(8) Uani 1 1 d . . . . .
C46 C 0.4760(3) 0.25658(17) 0.0203(2) 0.0189(8) Uani 1 1 d . . . . .
H46 H 0.556334 0.277077 0.021757 0.023 Uiso 1 1 calc R U . . .
C51 C 0.4056(3) 0.34595(17) 0.1079(3) 0.0203(8) Uani 1 1 d . . . . .
H51 H 0.343384 0.347677 0.156403 0.024 Uiso 1 1 calc R U . . .
C52 C 0.3790(4) 0.40404(17) 0.0447(3) 0.0242(9) Uani 1 1 d . . . . .
H52A H 0.291674 0.400965 0.013172 0.029 Uiso 1 1 calc R U . . .
H52B H 0.438741 0.404199 -0.004649 0.029 Uiso 1 1 calc R U . . .
C53 C 0.3927(4) 0.46653(18) 0.1001(3) 0.0271(9) Uani 1 1 d . . . . .
H53A H 0.380454 0.503005 0.055928 0.033 Uiso 1 1 calc R U . . .
H53B H 0.325874 0.468801 0.144044 0.033 Uiso 1 1 calc R U . . .
C54 C 0.5230(4) 0.47193(19) 0.1556(3) 0.0297(10) Uani 1 1 d . . . . .
H54A H 0.589321 0.475515 0.111409 0.036 Uiso 1 1 calc R U . . .
H54B H 0.526030 0.511053 0.194795 0.036 Uiso 1 1 calc R U . . .
C55 C 0.5493(4) 0.41441(19) 0.2178(3) 0.0329(10) Uani 1 1 d . . . . .
H55A H 0.488566 0.413610 0.266473 0.040 Uiso 1 1 calc R U . . .
H55B H 0.636118 0.417689 0.250176 0.040 Uiso 1 1 calc R U . . .
C56 C 0.5375(3) 0.35208(19) 0.1609(3) 0.0258(9) Uani 1 1 d . . . . .
H56A H 0.602575 0.351353 0.115455 0.031 Uiso 1 1 calc R U . . .
H56B H 0.553112 0.315225 0.204000 0.031 Uiso 1 1 calc R U . . .
C61 C 0.2972(3) 0.06455(16) 0.1426(2) 0.0181(8) Uani 1 1 d . . . . .
H61A H 0.382392 0.070852 0.120784 0.022 Uiso 1 1 calc R U . . .
H61B H 0.299217 0.024714 0.180175 0.022 Uiso 1 1 calc R U . . .
C62 C 0.2668(3) 0.11975(16) 0.2033(2) 0.0140(7) Uani 1 1 d . . . . .
C63 C 0.2492(3) 0.11771(17) 0.2997(2) 0.0179(8) Uani 1 1 d . . . . .
H63 H 0.265471 0.082257 0.340650 0.021 Uiso 1 1 calc R U . . .
C64 C 0.2037(3) 0.17689(16) 0.3238(2) 0.0174(8) Uani 1 1 d . . . . .
H64 H 0.183856 0.190220 0.384314 0.021 Uiso 1 1 calc R U . . .
C65 C 0.1928(3) 0.21313(15) 0.2410(2) 0.0144(7) Uani 1 1 d . . . . .
C66 C 0.1322(3) 0.27118(16) 0.2167(2) 0.0149(7) Uani 1 1 d . . . . .
H66 H 0.098171 0.296865 0.263097 0.018 Uiso 1 1 calc R U . . .
C71 C 0.0557(3) 0.34920(15) 0.1013(2) 0.0137(7) Uani 1 1 d . . . . .
H71 H 0.091373 0.365409 0.043330 0.016 Uiso 1 1 calc R U . . .
C72 C 0.0734(3) 0.40262(15) 0.1755(2) 0.0168(8) Uani 1 1 d . . . . .
H72A H 0.032421 0.390148 0.232343 0.020 Uiso 1 1 calc R U . . .
H72B H 0.165069 0.409335 0.194030 0.020 Uiso 1 1 calc R U . . .
C73 C 0.0141(3) 0.46424(16) 0.1349(3) 0.0187(8) Uani 1 1 d . . . . .
H73A H 0.058327 0.477830 0.080103 0.022 Uiso 1 1 calc R U . . .
H73B H 0.024207 0.498488 0.182914 0.022 Uiso 1 1 calc R U . . .
C74 C -0.1267(3) 0.45413(16) 0.1044(2) 0.0182(8) Uani 1 1 d . . . . .
H74A H -0.172265 0.445532 0.160552 0.022 Uiso 1 1 calc R U . . .
H74B H -0.162523 0.493611 0.074202 0.022 Uiso 1 1 calc R U . . .
C75 C -0.1474(3) 0.39885(16) 0.0360(2) 0.0184(8) Uani 1 1 d . . . . .
H75A H -0.111710 0.409986 -0.023506 0.022 Uiso 1 1 calc R U . . .
H75B H -0.239735 0.391591 0.021699 0.022 Uiso 1 1 calc R U . . .
C76 C -0.0854(3) 0.33763(16) 0.0755(2) 0.0162(8) Uani 1 1 d . . . . .
H76A H -0.125785 0.324062 0.132064 0.019 Uiso 1 1 calc R U . . .
H76B H -0.097157 0.303116 0.028025 0.019 Uiso 1 1 calc R U . . .

loop_
_atom_site_aniso_label
_atom_site_aniso_U_11
_atom_site_aniso_U_22
_atom_site_aniso_U_33
_atom_site_aniso_U_23
_atom_site_aniso_U_13
_atom_site_aniso_U_12
V1 0.0123(3) 0.0157(3) 0.0076(3) 0.0001(2) -0.0025(2) 0.0011(2)
N1 0.0174(16) 0.0240(17) 0.0077(15) -0.0010(12) -0.0025(12) -0.0001(13)
N2 0.0166(15) 0.0132(15) 0.0102(15) -0.0008(12) -0.0008(12) 0.0024(12)
N3 0.0149(15) 0.0157(15) 0.0113(14) -0.0018(12) 0.0007(11) 0.0016(12)
N4 0.0170(15) 0.0213(16) 0.0073(14) 0.0032(12) -0.0015(11) 0.0031(12)
N5 0.0148(15) 0.0184(16) 0.0125(15) 0.0029(12) -0.0027(12) -0.0002(12)
N6 0.0145(15) 0.0151(15) 0.0117(15) -0.0005(12) -0.0020(12) -0.0015(12)
N7 0.0120(15) 0.0187(16) 0.0097(14) 0.0007(12) -0.0030(11) -0.0008(11)
C21 0.0190(19) 0.0146(18) 0.0098(17) 0.0001(14) -0.0002(14) -0.0016(14)
C22 0.0165(18) 0.0173(19) 0.0059(16) -0.0012(14) 0.0012(13) 0.0014(14)
C23 0.0140(18) 0.0165(18) 0.0166(19) -0.0016(15) 0.0020(14) -0.0024(14)
C24 0.0126(18) 0.0188(19) 0.0140(18) -0.0019(15) -0.0016(14) 0.0015(14)
C25 0.0122(17) 0.0165(18) 0.0095(17) 0.0007(14) -0.0016(13) 0.0033(14)
C26 0.0172(19) 0.0153(17) 0.0111(17) 0.0000(14) -0.0026(14) 0.0032(14)
C31 0.0166(18) 0.0173(19) 0.0108(18) 0.0010(15) -0.0027(14) -0.0042(14)
C32 0.025(2) 0.021(2) 0.033(2) 0.0072(18) 0.0098(17) 0.0075(16)
C33 0.030(2) 0.020(2) 0.027(2) 0.0083(17) 0.0106(17) 0.0067(16)
C34 0.027(2) 0.026(2) 0.0139(19) 0.0026(16) 0.0036(16) -0.0035(16)
C35 0.031(2) 0.029(2) 0.026(2) 0.0074(18) 0.0155(18) 0.0077(17)
C36 0.027(2) 0.022(2) 0.023(2) 0.0062(17) 0.0081(16) 0.0088(16)
C41 0.025(2) 0.0195(19) 0.0096(18) -0.0019(15) -0.0015(15) 0.0069(15)
C42 0.022(2) 0.022(2) 0.0071(17) 0.0020(15) -0.0020(14) 0.0038(15)
C43 0.025(2) 0.029(2) 0.0117(19) 0.0003(16) 0.0020(15) 0.0110(17)
C44 0.0138(19) 0.037(2) 0.0127(19) 0.0022(17) 0.0027(14) 0.0027(16)
C45 0.0150(19) 0.024(2) 0.0103(17) 0.0048(15) 0.0002(14) 0.0028(15)
C46 0.0134(18) 0.030(2) 0.0129(18) 0.0073(16) -0.0019(14) 0.0004(15)
C51 0.0181(19) 0.024(2) 0.018(2) -0.0005(16) 0.0000(15) -0.0049(15)
C52 0.022(2) 0.023(2) 0.025(2) -0.0023(17) -0.0064(16) -0.0033(16)
C53 0.029(2) 0.026(2) 0.026(2) -0.0038(18) 0.0016(17) -0.0079(17)
C54 0.028(2) 0.040(3) 0.021(2) -0.0103(19) 0.0018(17) -0.0156(18)
C55 0.035(2) 0.046(3) 0.017(2) -0.0047(19) -0.0031(18) -0.016(2)
C56 0.024(2) 0.038(2) 0.0136(19) 0.0053(17) -0.0063(16) -0.0050(17)
C61 0.0208(19) 0.0201(19) 0.0121(18) 0.0035(15) -0.0055(15) 0.0023(15)
C62 0.0118(17) 0.0174(19) 0.0115(17) -0.0002(15) -0.0055(13) -0.0009(14)
C63 0.023(2) 0.0181(19) 0.0109(18) 0.0038(15) -0.0075(15) -0.0013(15)
C64 0.0215(19) 0.024(2) 0.0056(17) 0.0007(15) -0.0039(14) -0.0023(15)
C65 0.0154(18) 0.0185(19) 0.0088(17) -0.0030(14) -0.0005(13) -0.0027(14)
C66 0.0169(18) 0.0182(18) 0.0090(17) -0.0042(15) -0.0013(13) -0.0020(15)
C71 0.0123(17) 0.0169(18) 0.0118(18) 0.0010(15) -0.0004(13) 0.0012(14)
C72 0.0175(19) 0.0171(19) 0.0148(18) -0.0037(15) -0.0040(14) -0.0002(14)
C73 0.020(2) 0.0185(19) 0.0175(19) -0.0032(16) 0.0011(15) 0.0005(15)
C74 0.0172(19) 0.022(2) 0.0155(19) 0.0003(15) -0.0007(15) 0.0053(15)
C75 0.0147(18) 0.025(2) 0.0141(18) -0.0026(16) -0.0072(14) 0.0025(15)
C76 0.0152(18) 0.0211(19) 0.0117(18) -0.0020(15) -0.0022(14) 0.0001(14)

loop_
_atom_type_symbol
_atom_type_description
_atom_type_scat_dispersion_real
_atom_type_scat_dispersion_imag
_atom_type_scat_source
C C 0.0033 0.0016 'International Tables Vol C Tables 4.2.6.8 and 6.1.1.4'
H H 0.0000 0.0000 'International Tables Vol C Tables 4.2.6.8 and 6.1.1.4'
N N 0.0061 0.0033 'International Tables Vol C Tables 4.2.6.8 and 6.1.1.4'
V V 0.3005 0.5294 'International Tables Vol C Tables 4.2.6.8 and 6.1.1.4'

loop_
_geom_angle_atom_site_label_1
_geom_angle_atom_site_label_2
_geom_angle_atom_site_label_3
_geom_angle
_geom_angle_site_symmetry_1
_geom_angle_site_symmetry_3
_geom_angle_publ_flag
N2 V1 N3 78.63(11) . . ?
N2 V1 N4 95.52(11) . . ?
N2 V1 N5 168.31(11) . . ?
N2 V1 N6 92.68(11) . . ?
N2 V1 N7 100.48(11) . . ?
N3 V1 N5 92.69(10) . . ?
N4 V1 N3 98.72(10) . . ?
N4 V1 N5 77.92(11) . . ?
N4 V1 N6 90.65(11) . . ?
N4 V1 N7 160.43(11) . . ?
N6 V1 N3 167.74(11) . . ?
N6 V1 N5 97.02(10) . . ?
N6 V1 N7 77.49(10) . . ?
N7 V1 N3 95.44(10) . . ?
N7 V1 N5 88.02(10) . . ?
C21 N1 C61 118.0(3) . . ?
C41 N1 C21 121.5(3) . . ?
C41 N1 C61 119.2(3) . . ?
C22 N2 V1 140.6(2) . . ?
C22 N2 C25 106.1(3) . . ?
C25 N2 V1 113.3(2) . . ?
C26 N3 V1 110.5(2) . . ?
C26 N3 C31 118.7(3) . . ?
C31 N3 V1 130.5(2) . . ?
C42 N4 V1 138.3(2) . . ?
C42 N4 C45 106.4(3) . . ?
C45 N4 V1 115.2(2) . . ?
C46 N5 V1 110.7(2) . . ?
C46 N5 C51 119.2(3) . . ?
C51 N5 V1 130.0(2) . . ?
C62 N6 V1 140.0(2) . . ?
C62 N6 C65 106.2(3) . . ?
C65 N6 V1 113.3(2) . . ?
C66 N7 V1 114.2(2) . . ?
C66 N7 C71 118.9(3) . . ?
C71 N7 V1 126.8(2) . . ?
N1 C21 H21A 109.0 . . ?
N1 C21 H21B 109.0 . . ?
N1 C21 C22 112.7(3) . . ?
H21A C21 H21B 107.8 . . ?
C22 C21 H21A 109.0 . . ?
C22 C21 H21B 109.0 . . ?
N2 C22 C21 120.8(3) . . ?
N2 C22 C23 110.4(3) . . ?
C23 C22 C21 128.6(3) . . ?
C22 C23 H23 126.5 . . ?
C22 C23 C24 107.0(3) . . ?
C24 C23 H23 126.5 . . ?
C23 C24 H24 126.9 . . ?
C25 C24 C23 106.2(3) . . ?
C25 C24 H24 126.9 . . ?
N2 C25 C24 110.3(3) . . ?
N2 C25 C26 116.2(3) . . ?
C24 C25 C26 132.4(3) . . ?
N3 C26 C25 119.3(3) . . ?
N3 C26 H26 120.4 . . ?
C25 C26 H26 120.4 . . ?
N3 C31 H31 107.0 . . ?
N3 C31 C32 114.6(3) . . ?
N3 C31 C36 110.2(3) . . ?
C32 C31 H31 107.0 . . ?
C32 C31 C36 110.5(3) . . ?
C36 C31 H31 107.0 . . ?
C31 C32 H32A 109.7 . . ?
C31 C32 H32B 109.7 . . ?
C31 C32 C33 110.0(3) . . ?
H32A C32 H32B 108.2 . . ?
C33 C32 H32A 109.7 . . ?
C33 C32 H32B 109.7 . . ?
C32 C33 H33A 109.4 . . ?
C32 C33 H33B 109.4 . . ?
H33A C33 H33B 108.0 . . ?
C34 C33 C32 111.3(3) . . ?
C34 C33 H33A 109.4 . . ?
C34 C33 H33B 109.4 . . ?
C33 C34 H34A 109.4 . . ?
C33 C34 H34B 109.4 . . ?
C33 C34 C35 111.1(3) . . ?
H34A C34 H34B 108.0 . . ?
C35 C34 H34A 109.4 . . ?
C35 C34 H34B 109.4 . . ?
C34 C35 H35A 109.4 . . ?
C34 C35 H35B 109.4 . . ?
C34 C35 C36 111.2(3) . . ?
H35A C35 H35B 108.0 . . ?
C36 C35 H35A 109.4 . . ?
C36 C35 H35B 109.4 . . ?
C31 C36 C35 110.6(3) . . ?
C31 C36 H36A 109.5 . . ?
C31 C36 H36B 109.5 . . ?
C35 C36 H36A 109.5 . . ?
C35 C36 H36B 109.5 . . ?
H36A C36 H36B 108.1 . . ?
N1 C41 H41A 109.1 . . ?
N1 C41 H41B 109.1 . . ?
N1 C41 C42 112.3(3) . . ?
H41A C41 H41B 107.9 . . ?
C42 C41 H41A 109.1 . . ?
C42 C41 H41B 109.1 . . ?
N4 C42 C41 121.6(3) . . ?
N4 C42 C43 109.9(3) . . ?
C43 C42 C41 128.1(3) . . ?
C42 C43 H43 126.4 . . ?
C42 C43 C44 107.3(3) . . ?
C44 C43 H43 126.4 . . ?
C43 C44 H44 126.9 . . ?
C45 C44 C43 106.2(3) . . ?
C45 C44 H44 126.9 . . ?
N4 C45 C46 115.9(3) . . ?
C44 C45 N4 110.2(3) . . ?
C44 C45 C46 132.7(3) . . ?
N5 C46 C45 119.7(3) . . ?
N5 C46 H46 120.1 . . ?
C45 C46 H46 120.1 . . ?
N5 C51 H51 106.5 . . ?
N5 C51 C52 112.5(3) . . ?
N5 C51 C56 114.7(3) . . ?
C52 C51 H51 106.5 . . ?
C52 C51 C56 109.6(3) . . ?
C56 C51 H51 106.5 . . ?
C51 C52 H52A 109.2 . . ?
C51 C52 H52B 109.2 . . ?
C51 C52 C53 111.9(3) . . ?
H52A C52 H52B 107.9 . . ?
C53 C52 H52A 109.2 . . ?
C53 C52 H52B 109.2 . . ?
C52 C53 H53A 109.3 . . ?
C52 C53 H53B 109.3 . . ?
H53A C53 H53B 108.0 . . ?
C54 C53 C52 111.6(3) . . ?
C54 C53 H53A 109.3 . . ?
C54 C53 H53B 109.3 . . ?
C53 C54 H54A 109.5 . . ?
C53 C54 H54B 109.5 . . ?
H54A C54 H54B 108.1 . . ?
C55 C54 C53 110.7(3) . . ?
C55 C54 H54A 109.5 . . ?
C55 C54 H54B 109.5 . . ?
C54 C55 H55A 109.3 . . ?
C54 C55 H55B 109.3 . . ?
C54 C55 C56 111.5(3) . . ?
H55A C55 H55B 108.0 . . ?
C56 C55 H55A 109.3 . . ?
C56 C55 H55B 109.3 . . ?
C51 C56 C55 111.0(3) . . ?
C51 C56 H56A 109.4 . . ?
C51 C56 H56B 109.4 . . ?
C55 C56 H56A 109.4 . . ?
C55 C56 H56B 109.4 . . ?
H56A C56 H56B 108.0 . . ?
N1 C61 H61A 109.3 . . ?
N1 C61 H61B 109.3 . . ?
N1 C61 C62 111.4(3) . . ?
H61A C61 H61B 108.0 . . ?
C62 C61 H61A 109.3 . . ?
C62 C61 H61B 109.3 . . ?
N6 C62 C61 122.4(3) . . ?
N6 C62 C63 110.2(3) . . ?
C63 C62 C61 126.8(3) . . ?
C62 C63 H63 126.3 . . ?
C64 C63 C62 107.3(3) . . ?
C64 C63 H63 126.3 . . ?
C63 C64 H64 126.9 . . ?
C63 C64 C65 106.1(3) . . ?
C65 C64 H64 126.9 . . ?
N6 C65 C64 110.1(3) . . ?
N6 C65 C66 116.3(3) . . ?
C64 C65 C66 132.7(3) . . ?
N7 C66 C65 118.5(3) . . ?
N7 C66 H66 120.8 . . ?
C65 C66 H66 120.8 . . ?
N7 C71 H71 107.0 . . ?
N7 C71 C72 114.3(3) . . ?
N7 C71 C76 111.6(3) . . ?
C72 C71 H71 107.0 . . ?
C76 C71 H71 107.0 . . ?
C76 C71 C72 109.5(3) . . ?
C71 C72 H72A 109.8 . . ?
C71 C72 H72B 109.8 . . ?
H72A C72 H72B 108.2 . . ?
C73 C72 C71 109.5(3) . . ?
C73 C72 H72A 109.8 . . ?
C73 C72 H72B 109.8 . . ?
C72 C73 H73A 109.6 . . ?
C72 C73 H73B 109.6 . . ?
C72 C73 C74 110.3(3) . . ?
H73A C73 H73B 108.1 . . ?
C74 C73 H73A 109.6 . . ?
C74 C73 H73B 109.6 . . ?
C73 C74 H74A 109.3 . . ?
C73 C74 H74B 109.3 . . ?
H74A C74 H74B 108.0 . . ?
C75 C74 C73 111.5(3) . . ?
C75 C74 H74A 109.3 . . ?
C75 C74 H74B 109.3 . . ?
C74 C75 H75A 109.2 . . ?
C74 C75 H75B 109.2 . . ?
C74 C75 C76 111.9(3) . . ?
H75A C75 H75B 107.9 . . ?
C76 C75 H75A 109.2 . . ?
C76 C75 H75B 109.2 . . ?
C71 C76 C75 109.5(3) . . ?
C71 C76 H76A 109.8 . . ?
C71 C76 H76B 109.8 . . ?
C75 C76 H76A 109.8 . . ?
C75 C76 H76B 109.8 . . ?
H76A C76 H76B 108.2 . . ?

loop_
_geom_bond_atom_site_label_1
_geom_bond_atom_site_label_2
_geom_bond_distance
_geom_bond_site_symmetry_2
_geom_bond_publ_flag
V1 N2 2.026(3) . ?
V1 N3 2.169(3) . ?
V1 N4 2.031(3) . ?
V1 N5 2.211(3) . ?
V1 N6 2.096(3) . ?
V1 N7 2.127(3) . ?
N1 C21 1.455(4) . ?
N1 C41 1.452(4) . ?
N1 C61 1.455(4) . ?
N2 C22 1.366(4) . ?
N2 C25 1.384(4) . ?
N3 C26 1.298(4) . ?
N3 C31 1.482(4) . ?
N4 C42 1.364(4) . ?
N4 C45 1.386(4) . ?
N5 C46 1.299(4) . ?
N5 C51 1.489(4) . ?
N6 C62 1.351(4) . ?
N6 C65 1.389(4) . ?
N7 C66 1.310(4) . ?
N7 C71 1.478(4) . ?
C21 H21A 0.9900 . ?
C21 H21B 0.9900 . ?
C21 C22 1.500(4) . ?
C22 C23 1.393(5) . ?
C23 H23 0.9500 . ?
C23 C24 1.400(5) . ?
C24 H24 0.9500 . ?
C24 C25 1.395(5) . ?
C25 C26 1.411(5) . ?
C26 H26 0.9500 . ?
C31 H31 1.0000 . ?
C31 C32 1.519(5) . ?
C31 C36 1.526(5) . ?
C32 H32A 0.9900 . ?
C32 H32B 0.9900 . ?
C32 C33 1.532(5) . ?
C33 H33A 0.9900 . ?
C33 H33B 0.9900 . ?
C33 C34 1.511(5) . ?
C34 H34A 0.9900 . ?
C34 H34B 0.9900 . ?
C34 C35 1.519(5) . ?
C35 H35A 0.9900 . ?
C35 H35B 0.9900 . ?
C35 C36 1.534(5) . ?
C36 H36A 0.9900 . ?
C36 H36B 0.9900 . ?
C41 H41A 0.9900 . ?
C41 H41B 0.9900 . ?
C41 C42 1.504(5) . ?
C42 C43 1.391(5) . ?
C43 H43 0.9500 . ?
C43 C44 1.403(5) . ?
C44 H44 0.9500 . ?
C44 C45 1.385(5) . ?
C45 C46 1.416(5) . ?
C46 H46 0.9500 . ?
C51 H51 1.0000 . ?
C51 C52 1.524(5) . ?
C51 C56 1.527(5) . ?
C52 H52A 0.9900 . ?
C52 H52B 0.9900 . ?
C52 C53 1.527(5) . ?
C53 H53A 0.9900 . ?
C53 H53B 0.9900 . ?
C53 C54 1.527(5) . ?
C54 H54A 0.9900 . ?
C54 H54B 0.9900 . ?
C54 C55 1.505(6) . ?
C55 H55A 0.9900 . ?
C55 H55B 0.9900 . ?
C55 C56 1.535(5) . ?
C56 H56A 0.9900 . ?
C56 H56B 0.9900 . ?
C61 H61A 0.9900 . ?
C61 H61B 0.9900 . ?
C61 C62 1.496(5) . ?
C62 C63 1.406(5) . ?
C63 H63 0.9500 . ?
C63 C64 1.383(5) . ?
C64 H64 0.9500 . ?
C64 C65 1.399(5) . ?
C65 C66 1.401(5) . ?
C66 H66 0.9500 . ?
C71 H71 1.0000 . ?
C71 C72 1.539(5) . ?
C71 C76 1.522(4) . ?
C72 H72A 0.9900 . ?
C72 H72B 0.9900 . ?
C72 C73 1.524(5) . ?
C73 H73A 0.9900 . ?
C73 H73B 0.9900 . ?
C73 C74 1.526(5) . ?
C74 H74A 0.9900 . ?
C74 H74B 0.9900 . ?
C74 C75 1.515(5) . ?
C75 H75A 0.9900 . ?
C75 H75B 0.9900 . ?
C75 C76 1.523(5) . ?
C76 H76A 0.9900 . ?
C76 H76B 0.9900 . ?

loop_
_geom_torsion_atom_site_label_1
_geom_torsion_atom_site_label_2
_geom_torsion_atom_site_label_3
_geom_torsion_atom_site_label_4
_geom_torsion
_geom_torsion_site_symmetry_1
_geom_torsion_site_symmetry_2
_geom_torsion_site_symmetry_3
_geom_torsion_site_symmetry_4
_geom_torsion_publ_flag
V1 N2 C22 C21 -7.2(5) . . . . ?
V1 N2 C22 C23 178.1(3) . . . . ?
V1 N2 C25 C24 -177.7(2) . . . . ?
V1 N2 C25 C26 12.6(4) . . . . ?
V1 N3 C26 C25 -8.2(4) . . . . ?
V1 N3 C31 C32 -145.6(3) . . . . ?
V1 N3 C31 C36 89.0(3) . . . . ?
V1 N4 C42 C41 -4.0(5) . . . . ?
V1 N4 C42 C43 -176.7(2) . . . . ?
V1 N4 C45 C44 177.3(2) . . . . ?
V1 N4 C45 C46 7.8(4) . . . . ?
V1 N5 C46 C45 -1.6(4) . . . . ?
V1 N5 C51 C52 -92.2(3) . . . . ?
V1 N5 C51 C56 141.7(3) . . . . ?
V1 N6 C62 C61 -0.7(5) . . . . ?
V1 N6 C62 C63 -172.1(3) . . . . ?
V1 N6 C65 C64 175.5(2) . . . . ?
V1 N6 C65 C66 4.9(4) . . . . ?
V1 N7 C66 C65 -1.0(4) . . . . ?
V1 N7 C71 C72 -145.4(2) . . . . ?
V1 N7 C71 C76 89.6(3) . . . . ?
N1 C21 C22 N2 -45.5(4) . . . . ?
N1 C21 C22 C23 128.2(4) . . . . ?
N1 C41 C42 N4 -49.6(4) . . . . ?
N1 C41 C42 C43 121.6(4) . . . . ?
N1 C61 C62 N6 -46.3(4) . . . . ?
N1 C61 C62 C63 123.7(4) . . . . ?
N2 C22 C23 C24 0.7(4) . . . . ?
N2 C25 C26 N3 -2.4(5) . . . . ?
N3 C31 C32 C33 176.8(3) . . . . ?
N3 C31 C36 C35 -175.0(3) . . . . ?
N4 C42 C43 C44 1.2(4) . . . . ?
N4 C45 C46 N5 -3.9(5) . . . . ?
N5 C51 C52 C53 175.3(3) . . . . ?
N5 C51 C56 C55 -175.7(3) . . . . ?
N6 C62 C63 C64 0.2(4) . . . . ?
N6 C65 C66 N7 -2.7(5) . . . . ?
N7 C71 C72 C73 172.6(3) . . . . ?
N7 C71 C76 C75 -172.6(3) . . . . ?
C21 N1 C41 C42 126.8(3) . . . . ?
C21 N1 C61 C62 -42.8(4) . . . . ?
C21 C22 C23 C24 -173.5(3) . . . . ?
C22 N2 C25 C24 2.2(4) . . . . ?
C22 N2 C25 C26 -167.5(3) . . . . ?
C22 C23 C24 C25 0.6(4) . . . . ?
C23 C24 C25 N2 -1.7(4) . . . . ?
C23 C24 C25 C26 165.6(4) . . . . ?
C24 C25 C26 N3 -169.2(3) . . . . ?
C25 N2 C22 C21 172.9(3) . . . . ?
C25 N2 C22 C23 -1.8(4) . . . . ?
C26 N3 C31 C32 41.1(4) . . . . ?
C26 N3 C31 C36 -84.3(4) . . . . ?
C31 N3 C26 C25 166.4(3) . . . . ?
C31 C32 C33 C34 57.5(4) . . . . ?
C32 C31 C36 C35 57.3(4) . . . . ?
C32 C33 C34 C35 -56.1(4) . . . . ?
C33 C34 C35 C36 55.1(4) . . . . ?
C34 C35 C36 C31 -55.7(4) . . . . ?
C36 C31 C32 C33 -57.9(4) . . . . ?
C41 N1 C21 C22 -38.4(4) . . . . ?
C41 N1 C61 C62 124.6(3) . . . . ?
C41 C42 C43 C44 -170.9(3) . . . . ?
C42 N4 C45 C44 0.6(4) . . . . ?
C42 N4 C45 C46 -168.9(3) . . . . ?
C42 C43 C44 C45 -0.8(4) . . . . ?
C43 C44 C45 N4 0.1(4) . . . . ?
C43 C44 C45 C46 167.3(4) . . . . ?
C44 C45 C46 N5 -170.5(4) . . . . ?
C45 N4 C42 C41 171.6(3) . . . . ?
C45 N4 C42 C43 -1.1(4) . . . . ?
C46 N5 C51 C52 93.1(4) . . . . ?
C46 N5 C51 C56 -33.0(4) . . . . ?
C51 N5 C46 C45 174.1(3) . . . . ?
C51 C52 C53 C54 55.1(4) . . . . ?
C52 C51 C56 C55 56.7(4) . . . . ?
C52 C53 C54 C55 -54.3(4) . . . . ?
C53 C54 C55 C56 55.6(4) . . . . ?
C54 C55 C56 C51 -57.6(4) . . . . ?
C56 C51 C52 C53 -55.9(4) . . . . ?
C61 N1 C21 C22 128.6(3) . . . . ?
C61 N1 C41 C42 -40.1(4) . . . . ?
C61 C62 C63 C64 -170.8(3) . . . . ?
C62 N6 C65 C64 1.9(4) . . . . ?
C62 N6 C65 C66 -168.7(3) . . . . ?
C62 C63 C64 C65 1.0(4) . . . . ?
C63 C64 C65 N6 -1.8(4) . . . . ?
C63 C64 C65 C66 166.7(4) . . . . ?
C64 C65 C66 N7 -170.6(3) . . . . ?
C65 N6 C62 C61 170.2(3) . . . . ?
C65 N6 C62 C63 -1.3(4) . . . . ?
C66 N7 C71 C72 36.0(4) . . . . ?
C66 N7 C71 C76 -89.0(4) . . . . ?
C71 N7 C66 C65 177.8(3) . . . . ?
C71 C72 C73 C74 58.4(4) . . . . ?
C72 C71 C76 C75 59.8(4) . . . . ?
C72 C73 C74 C75 -55.2(4) . . . . ?
C73 C74 C75 C76 54.6(4) . . . . ?
C74 C75 C76 C71 -56.7(4) . . . . ?
C76 C71 C72 C73 -61.3(4) . . . . ?
